data_1511707
loop_
_publ_author_name
'von Schnering, H.G.'
'Kellner, R.'
'Burkhardt, A.'
'Binder, H.'
'Wedig, U.'
'Grin', Yu.'
'Hoenle, W.'
'Schultheiss, M.'

_publ_section_title
;
 Syntheses, crystal structures, and electronic structure of the boron
 halides B9 X9 (X= Cl, Br, I)
;
_journal_name_full 'Journal of Solid State Chemistry'
_journal_page_first 59
_journal_page_last 67
_journal_paper_doi 10.1006/jssc.1997.7309
_journal_volume 133
_journal_year 1997
_chemical_formula_sum 'B9 Cl9'
_space_group_IT_number 166
_symmetry_space_group_name_Hall '-R 3 2"'
_symmetry_space_group_name_H-M 'R -3 m :H'
_cell_angle_alpha 90
_cell_angle_beta 90
_cell_angle_gamma 120
_cell_formula_units_Z 6
_cell_length_a 12.596
_cell_length_b 12.596
_cell_length_c 17.001
_cell_volume 2335.987
_citation_journal_id_ASTM JSSCBI
_cod_data_source_file boron4-x_371.cif
_cod_data_source_block B9Cl9
_cod_depositor_comments
;
   The coordinates of B1 were obviously wrong. A zero was
   missing after the decimal point. Fixed.
miguel
;
_cod_database_code 1511707

loop_
_symmetry_equiv_pos_as_xyz
x,y,z
-y,x-y,z
-x+y,-x,z
y,x,-z
-x,-x+y,-z
x-y,-y,-z
-x,-y,-z
y,-x+y,-z
x-y,x,-z
-y,-x,z
x,x-y,z
-x+y,y,z
x+2/3,y+1/3,z+1/3
-y+2/3,x-y+1/3,z+1/3
-x+y+2/3,-x+1/3,z+1/3
y+2/3,x+1/3,-z+1/3
-x+2/3,-x+y+1/3,-z+1/3
x-y+2/3,-y+1/3,-z+1/3
-x+2/3,-y+1/3,-z+1/3
y+2/3,-x+y+1/3,-z+1/3
x-y+2/3,x+1/3,-z+1/3
-y+2/3,-x+1/3,z+1/3
x+2/3,x-y+1/3,z+1/3
-x+y+2/3,y+1/3,z+1/3
x+1/3,y+2/3,z+2/3
-y+1/3,x-y+2/3,z+2/3
-x+y+1/3,-x+2/3,z+2/3
y+1/3,x+2/3,-z+2/3
-x+1/3,-x+y+2/3,-z+2/3
x-y+1/3,-y+2/3,-z+2/3
-x+1/3,-y+2/3,-z+2/3
y+1/3,-x+y+2/3,-z+2/3
x-y+1/3,x+2/3,-z+2/3
-y+1/3,-x+2/3,z+2/3
x+1/3,x-y+2/3,z+2/3
-x+y+1/3,y+2/3,z+2/3

loop_
_atom_site_label
_atom_site_type_symbol
_atom_site_fract_x
_atom_site_fract_y
_atom_site_fract_z
_atom_site_occupancy
_atom_site_U_iso_or_equiv
Cl4 Cl-1 0.357 0.1494 0.0592 0.252 0.0
Cl1 Cl-1 0.2042 0.1021 0.86295 1 0.0
Cl2 Cl-1 0.4618 0.2309 0.74164 1 0.0
B2 B+1 0.5714 0.2857 0.6671 1 0.0
B1 B+1 0.0956 0.0478 0.7875 1 0.0
Cl3 Cl-1 0.3721 0.206 0.0573 0.248 0.0
B3 B+1 0.5204 0.2602 0.0594 1 0.0
